data_1529012
loop_
_publ_author_name
'Yagoubi, S.'
'Dion, C.'
'Obbade, S.'
'Abraham, F.'

_publ_section_title
;
 Crystal structures of Rb2 U2 O7 and Rb8 U9 O31, a new layered rubidium
 uranate
;
_journal_name_full 'Journal of Solid State Chemistry'
_journal_page_first 3218
_journal_page_last 3232
_journal_volume 178
_journal_year 2005
_chemical_formula_sum 'O7 Rb2 U2'
_chemical_name_systematic 'Rb2 U2 O7'
_space_group_IT_number 14
_symmetry_space_group_name_Hall '-P 2ybc'
_symmetry_space_group_name_H-M 'P 1 21/c 1'
_cell_angle_alpha 90
_cell_angle_beta 108.809
_cell_angle_gamma 90
_cell_formula_units_Z 2
_cell_length_a 7.323
_cell_length_b 8.004
_cell_length_c 6.95
_cell_volume 385.609
_citation_journal_id_ASTM JSSCBI
_cod_data_source_file Yagoubi_JSSCBI_2005_731.cif
_cod_data_source_block O7Rb2U2
_cod_original_cell_volume 385.6086
_cod_database_code 1529012

loop_
_symmetry_equiv_pos_as_xyz
x,y,z
-x,y+1/2,-z+1/2
-x,-y,-z
x,-y-1/2,z-1/2

loop_
_atom_site_label
_atom_site_type_symbol
_atom_site_fract_x
_atom_site_fract_y
_atom_site_fract_z
_atom_site_occupancy
_atom_site_U_iso_or_equiv
O4 O-2 0 0.5 0.5 1 0.0
U1 U+6 0.99385 0.62403 0.22357 1 0.0
Rb1 Rb+1 0.4929 0.8827 0.228 1 0.0
O1 O-2 0.2602 0.6343 0.3096 1 0.0
O2 O-2 0.7268 0.619 0.1377 1 0.0
O3 O-2 0.0145 0.3615 0.1074 1 0.0
